data_7217241
loop_
_publ_author_name
'Khullar, Sadhika'
'Mandal, Sanjay'

_publ_section_title
;
 Non-hydrothermal synthesis, structural characterization and
 thermochemistry of water soluble and neutral coordination polymers of
 Zn(II) and Cd(II): precursors for the submicron-sized crystalline ZnO/CdO
;
_journal_name_full 'RSC Advances'
_journal_paper_doi 10.1039/C4RA03928A
_journal_year 2014
_chemical_formula_moiety 'C40 H42 Zn2 N6 O8, 2( H2 O)'
_chemical_formula_sum 'C40 H46 N6 O10 Zn2'
_chemical_formula_weight 901.57
_chemical_name_common {[Zn2(bpta)2(adc)2].2H2O}n
_space_group_crystal_system orthorhombic
_space_group_IT_number 61
_space_group_name_Hall '-P 2ac 2ab'
_space_group_name_H-M_alt 'P b c a'
_symmetry_space_group_name_Hall '-P 2ac 2ab'
_symmetry_space_group_name_H-M 'P b c a'
_atom_sites_solution_hydrogens geom
_atom_sites_solution_primary direct
_atom_sites_solution_secondary difmap
_cell_angle_alpha 90
_cell_angle_beta 90
_cell_angle_gamma 90
_cell_formula_units_Z 4
_cell_length_a 13.330(2)
_cell_length_b 13.669(3)
_cell_length_c 22.655(4)
_cell_measurement_reflns_used 3495
_cell_measurement_temperature 296.(2)
_cell_measurement_theta_max 20.8564
_cell_measurement_theta_min 2.3157
_cell_volume 4127.9(13)
_computing_cell_refinement 'SAINT V7.68A (Bruker AXS, 2009)'
_computing_data_collection 'Bruker Instrument Service v2012.12.0.2'
_computing_data_reduction 'SAINT V7.68A (Bruker AXS, 2009)'
_computing_molecular_graphics 'SHELXTL (Bruker AXS)'
_computing_publication_material 'SHELXTL (Bruker AXS)'
_computing_structure_refinement 'SHELXL-97 (Sheldrick, 2008)'
_computing_structure_solution 'SHELXS-97 (Sheldrick, 2008)'
_diffrn_ambient_temperature 296.(2)
_diffrn_detector_area_resol_mean 8.3333
_diffrn_measured_fraction_theta_full 0.982
_diffrn_measured_fraction_theta_max 0.982
_diffrn_measurement_device_type 'Bruker Kappa Apex2'
_diffrn_measurement_method 'phi and omega scans'
_diffrn_radiation_monochromator graphite
_diffrn_radiation_type 'Mo K\a'
_diffrn_radiation_wavelength 0.71073
_diffrn_reflns_av_R_equivalents 0.0947
_diffrn_reflns_av_sigmaI/netI 0.0734
_diffrn_reflns_limit_h_max 15
_diffrn_reflns_limit_h_min -15
_diffrn_reflns_limit_k_max 13
_diffrn_reflns_limit_k_min -16
_diffrn_reflns_limit_l_max 24
_diffrn_reflns_limit_l_min -27
_diffrn_reflns_number 25380
_diffrn_reflns_theta_full 25.21
_diffrn_reflns_theta_max 25.21
_diffrn_reflns_theta_min 1.80
_diffrn_source 'sealed tube'
_diffrn_source_type 'fine focus'
_exptl_absorpt_coefficient_mu 1.226
_exptl_absorpt_correction_T_max 0.7452
_exptl_absorpt_correction_T_min 0.6032
_exptl_absorpt_correction_type multi-scan
_exptl_absorpt_process_details 'SADABS V2008/1 (Bruker AXS)'
_exptl_crystal_colour colourless
_exptl_crystal_density_diffrn 1.451
_exptl_crystal_density_method 'not measured'
_exptl_crystal_description rectangular
_exptl_crystal_F_000 1872
_exptl_crystal_size_max 0.250
_exptl_crystal_size_mid 0.200
_exptl_crystal_size_min 0.200
_refine_diff_density_max 0.375
_refine_diff_density_min -0.507
_refine_ls_extinction_method none
_refine_ls_goodness_of_fit_ref 0.949
_refine_ls_hydrogen_treatment undef
_refine_ls_matrix_type full
_refine_ls_number_parameters 268
_refine_ls_number_reflns 3652
_refine_ls_number_restraints 0
_refine_ls_restrained_S_all 0.949
_refine_ls_R_factor_all 0.0952
_refine_ls_R_factor_gt 0.0421
_refine_ls_shift/su_max 0.001
_refine_ls_shift/su_mean 0.000
_refine_ls_structure_factor_coef Fsqd
_refine_ls_weighting_details 'calc w=1/[\s^2^(Fo^2^)+(0.0648P)^2^+0.0000P] where P=(Fo^2^+2Fc^2^)/3'
_refine_ls_weighting_scheme calc
_refine_ls_wR_factor_gt 0.0971
_refine_ls_wR_factor_ref 0.1205
_reflns_number_gt 2223
_reflns_number_total 3652
_reflns_threshold_expression >2sigma(I)
_cod_data_source_file c4ra03928a2.cif
_cod_data_source_block 3
_cod_database_code 7217241

loop_
_space_group_symop_operation_xyz
'x, y, z'
'x+1/2, -y+1/2, -z'
'-x, y+1/2, -z+1/2'
'-x+1/2, -y, z+1/2'
'-x, -y, -z'
'-x-1/2, y-1/2, z'
'x, -y-1/2, z-1/2'
'x-1/2, y, -z-1/2'

loop_
_atom_site_type_symbol
_atom_site_label
_atom_site_fract_x
_atom_site_fract_y
_atom_site_fract_z
_atom_site_U_iso_or_equiv
_atom_site_adp_type
_atom_site_calc_flag
_atom_site_refinement_flags
_atom_site_occupancy
Zn Zn1 0.49127(3) 0.18792(3) 0.395375(18) 0.03141(17) Uani d . 1
N N1 0.5786(2) 0.2224(2) 0.32516(14) 0.0347(8) Uani d . 1
N N2 0.6457(2) 0.0981(2) 0.41566(14) 0.0354(8) Uani d . 1
N N3 0.5360(2) 0.2399(2) 0.47635(13) 0.0355(8) Uani d . 1
O O1 0.38776(19) 0.08649(18) 0.41014(13) 0.0467(7) Uani d . 1
O O2 0.3875(2) 0.0799(2) 0.31263(15) 0.0710(10) Uani d . 1
O O3 0.01911(19) -0.0772(2) 0.37152(14) 0.0534(8) Uani d . 1
O O4 0.38046(18) 0.29231(18) 0.37975(11) 0.0387(7) Uani d . 1
O O5 0.9338(3) 0.0797(3) 0.30947(15) 0.0934(12) Uani d G 1
H H5A 0.9233 0.0777 0.2725 0.14 Uiso d G 1
H H5B 0.9554 0.0325 0.3303 0.14 Uiso d G 1
C C1 0.3531(3) 0.0580(3) 0.3608(2) 0.0439(10) Uani d . 1
C C2 0.2650(3) -0.0071(3) 0.36421(17) 0.0409(10) Uani d . 1
C C3 0.1918(3) -0.0560(3) 0.36615(18) 0.0408(10) Uani d . 1
C C4 0.1016(3) -0.1169(3) 0.37233(16) 0.0370(9) Uani d . 1
C C5 0.6769(3) 0.2047(3) 0.32780(17) 0.0362(10) Uani d . 1
C C6 0.7399(3) 0.2259(3) 0.28110(19) 0.0487(11) Uani d . 1
H H6 0.8082 0.213 0.2838 0.058 Uiso calc R 1
C C7 0.7008(4) 0.2658(3) 0.2310(2) 0.0606(13) Uani d . 1
H H7 0.7421 0.2798 0.199 0.073 Uiso calc R 1
C C8 0.5993(4) 0.2853(3) 0.2283(2) 0.0601(13) Uani d . 1
H H8 0.5712 0.3138 0.1949 0.072 Uiso calc R 1
C C9 0.5407(3) 0.2615(3) 0.27613(17) 0.0465(11) Uani d . 1
H H9 0.472 0.2731 0.2742 0.056 Uiso calc R 1
C C10 0.7163(3) 0.1644(3) 0.38498(17) 0.0395(10) Uani d . 1
H H10A 0.7781 0.1292 0.3772 0.047 Uiso calc R 1
H H10B 0.7323 0.2186 0.411 0.047 Uiso calc R 1
C C11 0.6599(3) 0.1098(3) 0.47979(17) 0.0456(11) Uani d . 1
H H11A 0.7311 0.1088 0.4885 0.055 Uiso calc R 1
H H11B 0.6294 0.0545 0.4998 0.055 Uiso calc R 1
C C12 0.6156(3) 0.2025(3) 0.50388(17) 0.0385(10) Uani d . 1
C C13 0.4901(3) 0.3175(3) 0.50123(18) 0.0497(12) Uani d . 1
H H13 0.4339 0.3436 0.4827 0.06 Uiso calc R 1
C C14 0.5224(4) 0.3591(3) 0.5523(2) 0.0616(13) Uani d . 1
H H14 0.4884 0.4123 0.5683 0.074 Uiso calc R 1
C C15 0.6050(4) 0.3222(3) 0.5798(2) 0.0615(13) Uani d . 1
H H15 0.6284 0.35 0.6146 0.074 Uiso calc R 1
C C16 0.6530(3) 0.2437(4) 0.55520(19) 0.0551(12) Uani d . 1
H H16 0.7103 0.2182 0.5728 0.066 Uiso calc R 1
C C17 0.6605(3) -0.0088(3) 0.3969(2) 0.0483(11) Uani d . 1
C C18 0.6500(4) -0.0144(3) 0.3300(2) 0.0654(14) Uani d . 1
H H18A 0.7049 0.0194 0.3118 0.098 Uiso calc R 1
H H18B 0.5879 0.0154 0.3182 0.098 Uiso calc R 1
H H18C 0.6505 -0.0817 0.3178 0.098 Uiso calc R 1
C C19 0.5781(3) -0.0714(3) 0.4251(2) 0.0639(14) Uani d . 1
H H19A 0.5137 -0.0441 0.4157 0.096 Uiso calc R 1
H H19B 0.5869 -0.0723 0.4671 0.096 Uiso calc R 1
H H19C 0.5821 -0.1369 0.41 0.096 Uiso calc R 1
C C20 0.7630(3) -0.0492(3) 0.4158(2) 0.0722(15) Uani d . 1
H H20A 0.7698 -0.1154 0.4023 0.108 Uiso calc R 1
H H20B 0.7681 -0.0476 0.4581 0.108 Uiso calc R 1
H H20C 0.8153 -0.0097 0.399 0.108 Uiso calc R 1

loop_
_atom_site_aniso_label
_atom_site_aniso_U_11
_atom_site_aniso_U_22
_atom_site_aniso_U_33
_atom_site_aniso_U_12
_atom_site_aniso_U_13
_atom_site_aniso_U_23
Zn1 0.0277(3) 0.0272(3) 0.0393(3) -0.00216(18) 0.00187(19) -0.00159(19)
N1 0.0352(19) 0.0260(18) 0.043(2) -0.0004(14) 0.0021(15) -0.0005(15)
N2 0.0341(17) 0.0188(17) 0.053(2) 0.0019(13) 0.0049(15) 0.0031(15)
N3 0.0335(18) 0.0301(19) 0.0429(19) 0.0021(15) -0.0021(15) -0.0034(16)
O1 0.0431(16) 0.0376(17) 0.0592(19) -0.0119(13) -0.0091(14) 0.0018(14)
O2 0.071(2) 0.075(2) 0.067(2) -0.0316(19) 0.0175(18) -0.0026(19)
O3 0.0329(16) 0.0389(18) 0.088(2) 0.0052(13) -0.0035(14) 0.0029(16)
O4 0.0300(14) 0.0275(15) 0.0586(18) 0.0002(12) 0.0006(12) 0.0023(13)
O5 0.132(3) 0.085(3) 0.063(2) 0.047(3) -0.005(2) 0.009(2)
C1 0.032(2) 0.025(2) 0.074(3) 0.0001(18) 0.000(2) 0.005(2)
C2 0.039(2) 0.035(2) 0.049(3) 0.000(2) -0.004(2) 0.001(2)
C3 0.035(2) 0.028(2) 0.058(3) -0.0010(19) -0.0024(19) -0.002(2)
C4 0.032(2) 0.039(3) 0.041(2) -0.006(2) -0.0047(18) -0.0035(19)
C5 0.033(2) 0.022(2) 0.054(3) -0.0014(16) 0.0091(19) -0.0036(18)
C6 0.039(2) 0.040(3) 0.068(3) -0.002(2) 0.018(2) 0.006(2)
C7 0.061(3) 0.062(3) 0.059(3) 0.000(3) 0.025(3) 0.013(3)
C8 0.071(3) 0.064(3) 0.045(3) 0.005(3) 0.012(2) 0.008(2)
C9 0.046(2) 0.049(3) 0.044(3) 0.007(2) 0.001(2) 0.000(2)
C10 0.031(2) 0.027(2) 0.061(3) -0.0033(17) 0.0056(19) 0.0081(19)
C11 0.041(2) 0.041(3) 0.055(3) 0.0077(19) 0.000(2) 0.011(2)
C12 0.034(2) 0.033(2) 0.049(3) -0.0051(19) -0.0005(19) 0.0057(19)
C13 0.061(3) 0.043(3) 0.045(3) 0.015(2) -0.009(2) -0.004(2)
C14 0.089(4) 0.045(3) 0.051(3) 0.008(3) -0.005(3) -0.015(2)
C15 0.080(4) 0.052(3) 0.053(3) -0.016(3) -0.016(3) -0.013(3)
C16 0.054(3) 0.062(3) 0.049(3) -0.005(2) -0.017(2) 0.006(3)
C17 0.044(2) 0.022(2) 0.078(3) 0.0060(18) 0.015(2) 0.003(2)
C18 0.084(3) 0.027(3) 0.085(4) 0.000(2) 0.021(3) -0.009(2)
C19 0.059(3) 0.026(2) 0.107(4) -0.004(2) 0.012(3) 0.010(3)
C20 0.055(3) 0.038(3) 0.123(4) 0.018(2) 0.010(3) 0.011(3)

loop_
_atom_type_symbol
_atom_type_description
_atom_type_scat_dispersion_real
_atom_type_scat_dispersion_imag
_atom_type_scat_source
C C 0.0033 0.0016 'International Tables Vol C Tables 4.2.6.8 and 6.1.1.4'
H H 0.0000 0.0000 'International Tables Vol C Tables 4.2.6.8 and 6.1.1.4'
N N 0.0061 0.0033 'International Tables Vol C Tables 4.2.6.8 and 6.1.1.4'
O O 0.0106 0.0060 'International Tables Vol C Tables 4.2.6.8 and 6.1.1.4'
Zn Zn 0.2839 1.4301 'International Tables Vol C Tables 4.2.6.8 and 6.1.1.4'

loop_
_geom_angle_atom_site_label_1
_geom_angle_atom_site_label_2
_geom_angle_atom_site_label_3
_geom_angle_site_symmetry_1
_geom_angle_site_symmetry_3
_geom_angle
O1 Zn1 N1 . . 133.98(12)
O1 Zn1 N3 . . 107.03(12)
N1 Zn1 N3 . . 116.93(12)
O1 Zn1 O4 . . 90.81(10)
N1 Zn1 O4 . . 96.58(11)
N3 Zn1 O4 . . 96.92(11)
O1 Zn1 N2 . . 101.73(10)
N1 Zn1 N2 . . 77.30(11)
N3 Zn1 N2 . . 76.18(11)
O4 Zn1 N2 . . 166.98(10)
C9 N1 C5 . . 118.9(3)
C9 N1 Zn1 . . 122.0(3)
C5 N1 Zn1 . . 119.1(3)
C11 N2 C10 . . 108.4(3)
C11 N2 C17 . . 111.1(3)
C10 N2 C17 . . 111.8(3)
C11 N2 Zn1 . . 103.8(2)
C10 N2 Zn1 . . 98.0(2)
C17 N2 Zn1 . . 122.3(2)
C12 N3 C13 . . 117.9(3)
C12 N3 Zn1 . . 121.1(3)
C13 N3 Zn1 . . 120.9(3)
C1 O1 Zn1 . . 108.6(3)
C4 O4 Zn1 6_665 . 123.8(2)
H5A O5 H5B . . 125.3
O2 C1 O1 . . 125.1(4)
O2 C1 C2 . . 119.6(4)
O1 C1 C2 . . 115.3(4)
C3 C2 C1 . . 177.2(4)
C2 C3 C4 . . 176.6(4)
O3 C4 O4 . 6_655 126.9(3)
O3 C4 C3 . . 118.8(4)
O4 C4 C3 6_655 . 114.3(3)
N1 C5 C6 . . 121.6(4)
N1 C5 C10 . . 116.7(3)
C6 C5 C10 . . 121.6(4)
C7 C6 C5 . . 119.3(4)
C7 C6 H6 . . 120.4
C5 C6 H6 . . 120.4
C6 C7 C8 . . 119.4(4)
C6 C7 H7 . . 120.3
C8 C7 H7 . . 120.3
C9 C8 C7 . . 118.4(4)
C9 C8 H8 . . 120.8
C7 C8 H8 . . 120.8
N1 C9 C8 . . 122.4(4)
N1 C9 H9 . . 118.8
C8 C9 H9 . . 118.8
N2 C10 C5 . . 114.0(3)
N2 C10 H10A . . 108.7
C5 C10 H10A . . 108.7
N2 C10 H10B . . 108.7
C5 C10 H10B . . 108.7
H10A C10 H10B . . 107.6
N2 C11 C12 . . 113.6(3)
N2 C11 H11A . . 108.9
C12 C11 H11A . . 108.9
N2 C11 H11B . . 108.9
C12 C11 H11B . . 108.9
H11A C11 H11B . . 107.7
N3 C12 C16 . . 121.6(4)
N3 C12 C11 . . 117.8(3)
C16 C12 C11 . . 120.5(4)
N3 C13 C14 . . 122.8(4)
N3 C13 H13 . . 118.6
C14 C13 H13 . . 118.6
C13 C14 C15 . . 119.4(4)
C13 C14 H14 . . 120.3
C15 C14 H14 . . 120.3
C14 C15 C16 . . 118.8(4)
C14 C15 H15 . . 120.6
C16 C15 H15 . . 120.6
C15 C16 C12 . . 119.5(4)
C15 C16 H16 . . 120.2
C12 C16 H16 . . 120.2
C18 C17 C19 . . 108.7(4)
C18 C17 N2 . . 108.2(3)
C19 C17 N2 . . 108.9(3)
C18 C17 C20 . . 110.0(4)
C19 C17 C20 . . 108.8(3)
N2 C17 C20 . . 112.3(4)
C17 C18 H18A . . 109.5
C17 C18 H18B . . 109.5
H18A C18 H18B . . 109.5
C17 C18 H18C . . 109.5
H18A C18 H18C . . 109.5
H18B C18 H18C . . 109.5
C17 C19 H19A . . 109.5
C17 C19 H19B . . 109.5
H19A C19 H19B . . 109.5
C17 C19 H19C . . 109.5
H19A C19 H19C . . 109.5
H19B C19 H19C . . 109.5
C17 C20 H20A . . 109.5
C17 C20 H20B . . 109.5
H20A C20 H20B . . 109.5
C17 C20 H20C . . 109.5
H20A C20 H20C . . 109.5
H20B C20 H20C . . 109.5

loop_
_geom_bond_atom_site_label_1
_geom_bond_atom_site_label_2
_geom_bond_site_symmetry_2
_geom_bond_distance
Zn1 O1 . 1.985(2)
Zn1 N1 . 2.027(3)
Zn1 N3 . 2.056(3)
Zn1 O4 . 2.084(2)
Zn1 N2 . 2.441(3)
N1 C9 . 1.332(5)
N1 C5 . 1.333(4)
N2 C11 . 1.474(5)
N2 C10 . 1.480(4)
N2 C17 . 1.534(5)
N3 C12 . 1.333(5)
N3 C13 . 1.348(5)
O1 C1 . 1.271(5)
O2 C1 . 1.220(5)
O3 C4 . 1.227(4)
O4 C4 6_665 1.275(4)
O5 H5A . 0.85
O5 H5B . 0.8499
C1 C2 . 1.475(5)
C2 C3 . 1.184(5)
C3 C4 . 1.468(5)
C4 O4 6_655 1.275(4)
C5 C6 . 1.382(5)
C5 C10 . 1.502(5)
C6 C7 . 1.362(6)
C6 H6 . 0.93
C7 C8 . 1.380(6)
C7 H7 . 0.93
C8 C9 . 1.375(6)
C8 H8 . 0.93
C9 H9 . 0.93
C10 H10A . 0.97
C10 H10B . 0.97
C11 C12 . 1.501(5)
C11 H11A . 0.97
C11 H11B . 0.97
C12 C16 . 1.385(5)
C13 C14 . 1.359(6)
C13 H13 . 0.93
C14 C15 . 1.362(6)
C14 H14 . 0.93
C15 C16 . 1.368(6)
C15 H15 . 0.93
C16 H16 . 0.93
C17 C18 . 1.525(6)
C17 C19 . 1.531(5)
C17 C20 . 1.535(5)
C18 H18A . 0.96
C18 H18B . 0.96
C18 H18C . 0.96
C19 H19A . 0.96
C19 H19B . 0.96
C19 H19C . 0.96
C20 H20A . 0.96
C20 H20B . 0.96
C20 H20C . 0.96
